data_7003357
loop_
_publ_author_name
'Baiget, Lise'
'Batsanov, Andrei S.'
'Dyer, Philip W.'
'Fox, Mark A.'
'Hanton, Martin J.'
'Howard, Judith A. K.'
'Lane, Philip K.'
'Solomon, Sophia A.'

_publ_section_title
;
 N-Phosphino-amidines and -guanidines: synthesis, structure and
 P,N-chelate chemistry
;
_journal_issue 8
_journal_name_full 'Dalton Transactions'
_journal_page_first 1043
_journal_page_last 1054
_journal_paper_doi 10.1039/b715736c
_journal_year 2008
_chemical_formula_moiety 'C26 H35 Cl2 N2 P Pd,C D Cl3'
_chemical_formula_sum 'C27 H35 Cl5 D N2 P Pd'
_chemical_formula_weight 704.20
_chemical_name_systematic
;N,N'-Dicyclohexyl-N-diphenylphosphino-acetamidine
palladium dichloride
;
_space_group_IT_number 14
_symmetry_cell_setting monoclinic
_symmetry_space_group_name_Hall '-P 2yn'
_symmetry_space_group_name_H-M 'P 1 21/n 1'
_atom_sites_solution_hydrogens geom
_atom_sites_solution_primary direct
_atom_sites_solution_secondary difmap
_audit_creation_method SHELXL-97
_cell_angle_alpha 90.00
_cell_angle_beta 98.13(1)
_cell_angle_gamma 90.00
_cell_formula_units_Z 4
_cell_length_a 8.0573(5)
_cell_length_b 22.9880(17)
_cell_length_c 16.8757(10)
_cell_measurement_reflns_used 7104
_cell_measurement_temperature 120(2)
_cell_measurement_theta_max 34.61
_cell_measurement_theta_min 2.44
_cell_volume 3094.3(4)
_computing_cell_refinement 'SAINT version 6.45A (Bruker, 2003)'
_computing_data_collection 'SMART version 5.625 (Bruker, 2001)'
_computing_data_reduction 'SAINT version 6.45A (Bruker, 2003)'
_computing_molecular_graphics 'SHELXTL version 6.14 (Bruker, 2003)'
_computing_publication_material 'SHELXTL version 6.14 (Bruker, 2003)'
_computing_structure_refinement 'SHELXTL version 6.14 (Bruker, 2003)'
_computing_structure_solution 'SHELXTL version 6.14 (Bruker, 2003)'
_diffrn_ambient_temperature 120(2)
_diffrn_detector_area_resol_mean 5.6
_diffrn_measured_fraction_theta_full 0.999
_diffrn_measured_fraction_theta_max 0.962
_diffrn_measurement_device_type 'Bruker SMART 6K CCD area detector'
_diffrn_measurement_method '\w scans'
_diffrn_radiation_monochromator graphite
_diffrn_radiation_source 'fine-focus sealed tube'
_diffrn_radiation_type MoK\a
_diffrn_radiation_wavelength 0.71073
_diffrn_reflns_av_R_equivalents 0.0552
_diffrn_reflns_av_sigmaI/netI 0.0417
_diffrn_reflns_limit_h_max 12
_diffrn_reflns_limit_h_min -12
_diffrn_reflns_limit_k_max 35
_diffrn_reflns_limit_k_min -36
_diffrn_reflns_limit_l_max 26
_diffrn_reflns_limit_l_min -26
_diffrn_reflns_number 53693
_diffrn_reflns_theta_full 33.50
_diffrn_reflns_theta_max 34.98
_diffrn_reflns_theta_min 1.51
_diffrn_standards_number 0
_exptl_absorpt_coefficient_mu 1.103
_exptl_absorpt_correction_T_max 0.8826
_exptl_absorpt_correction_T_min 0.7482
_exptl_absorpt_correction_type integration
_exptl_absorpt_process_details 'XPREP 6.14 (Bruker, 2003)'
_exptl_crystal_colour yellow
_exptl_crystal_density_diffrn 1.512
_exptl_crystal_density_method 'not measured'
_exptl_crystal_description trapetzoid
_exptl_crystal_F_000 1432
_exptl_crystal_size_max 0.37
_exptl_crystal_size_mid 0.20
_exptl_crystal_size_min 0.12
_refine_diff_density_max 1.316
_refine_diff_density_min -0.756
_refine_diff_density_rms 0.094
_refine_ls_extinction_method none
_refine_ls_goodness_of_fit_ref 0.893
_refine_ls_hydrogen_treatment mixed
_refine_ls_matrix_type full
_refine_ls_number_parameters 331
_refine_ls_number_reflns 13064
_refine_ls_number_restraints 0
_refine_ls_restrained_S_all 0.893
_refine_ls_R_factor_all 0.0493
_refine_ls_R_factor_gt 0.0337
_refine_ls_shift/su_max 0.004
_refine_ls_shift/su_mean 0.000
_refine_ls_structure_factor_coef Fsqd
_refine_ls_weighting_details 'calc w=1/[\s^2^(Fo^2^)+(0.0411P)^2^+2.5137P] where P=(Fo^2^+2Fc^2^)/3'
_refine_ls_weighting_scheme calc
_refine_ls_wR_factor_gt 0.0773
_refine_ls_wR_factor_ref 0.0835
_reflns_number_gt 10165
_reflns_number_total 13064
_reflns_threshold_expression I>2\s(I)
_cod_data_source_file b715736c.txt
_cod_data_source_block 15
_cod_depositor_comments
;
The following automatic conversions were performed:
'_symmetry_cell_setting' value 'Monoclinic' changed to 'monoclinic'
according to '/home/saulius/struct/CIF-dictionaries/cif_core.dic'
dictionary named 'cif_core.dic' version 2.4.1 from 2010-06-29.

Automatic conversion script
Id: cif_fix_enum 1527 2010-12-29 10:47:43Z saulius 
;
_cod_original_sg_symbol_H-M 'P 21/n'
_cod_database_code 7003357

loop_
_symmetry_equiv_pos_as_xyz
'x, y, z'
'-x+1/2, y+1/2, -z+1/2'
'-x, -y, -z'
'x-1/2, -y-1/2, z-1/2'

loop_
_atom_site_label
_atom_site_type_symbol
_atom_site_fract_x
_atom_site_fract_y
_atom_site_fract_z
_atom_site_U_iso_or_equiv
_atom_site_adp_type
_atom_site_occupancy
_atom_site_symmetry_multiplicity
_atom_site_calc_flag
_atom_site_refinement_flags
_atom_site_disorder_assembly
_atom_site_disorder_group
Pd Pd 0.578333(14) 0.725541(5) 0.284379(7) 0.01585(3) Uani 1 1 d . . .
Cl1 Cl 0.68596(5) 0.633605(17) 0.24912(2) 0.02286(8) Uani 1 1 d . . .
Cl2 Cl 0.49765(5) 0.743062(19) 0.14895(2) 0.02322(8) Uani 1 1 d . . .
P P 0.45824(5) 0.806949(17) 0.30678(2) 0.01539(7) Uani 1 1 d . . .
N1 N 0.62563(18) 0.72425(6) 0.40833(8) 0.0199(2) Uani 1 1 d . . .
N2 N 0.46269(18) 0.80705(6) 0.40847(8) 0.0190(2) Uani 1 1 d . . .
C1 C 0.5502(2) 0.76168(7) 0.44878(9) 0.0210(3) Uani 1 1 d . . .
C2 C 0.7429(2) 0.68192(7) 0.45328(10) 0.0214(3) Uani 1 1 d . . .
H2 H 0.7599 0.6942 0.5107 0.026 Uiso 1 1 calc R . .
C3 C 0.9132(2) 0.68503(8) 0.42353(11) 0.0248(3) Uani 1 1 d . . .
H31 H 0.9607 0.7246 0.4330 0.030 Uiso 1 1 calc R . .
H32 H 0.8988 0.6775 0.3652 0.030 Uiso 1 1 calc R . .
C4 C 1.0342(2) 0.64029(9) 0.46677(12) 0.0296(4) Uani 1 1 d . . .
H41 H 1.1416 0.6413 0.4446 0.036 Uiso 1 1 calc R . .
H42 H 1.0575 0.6501 0.5244 0.036 Uiso 1 1 calc R . .
C5 C 0.9588(3) 0.57938(8) 0.45665(12) 0.0327(4) Uani 1 1 d . . .
H51 H 0.9410 0.5690 0.3992 0.039 Uiso 1 1 calc R . .
H52 H 1.0382 0.5509 0.4851 0.039 Uiso 1 1 calc R . .
C6 C 0.7923(3) 0.57600(8) 0.48955(12) 0.0307(4) Uani 1 1 d . . .
H61 H 0.8117 0.5830 0.5480 0.037 Uiso 1 1 calc R . .
H62 H 0.7446 0.5365 0.4803 0.037 Uiso 1 1 calc R . .
C7 C 0.6668(2) 0.62097(7) 0.44940(11) 0.0253(3) Uani 1 1 d . . .
H71 H 0.6323 0.6100 0.3927 0.030 Uiso 1 1 calc R . .
H72 H 0.5655 0.6210 0.4765 0.030 Uiso 1 1 calc R . .
C8 C 0.3595(2) 0.85229(7) 0.44272(9) 0.0204(3) Uani 1 1 d . . .
H8 H 0.3290 0.8805 0.3979 0.025 Uiso 1 1 calc R . .
C9 C 0.1912(2) 0.82964(8) 0.46180(11) 0.0267(3) Uani 1 1 d . . .
H91 H 0.2090 0.8050 0.5104 0.032 Uiso 1 1 calc R . .
H92 H 0.1364 0.8057 0.4168 0.032 Uiso 1 1 calc R . .
C10 C 0.0797(2) 0.88148(10) 0.47539(12) 0.0342(4) Uani 1 1 d . . .
H101 H 0.0528 0.9035 0.4248 0.041 Uiso 1 1 calc R . .
H102 H -0.0270 0.8671 0.4909 0.041 Uiso 1 1 calc R . .
C11 C 0.1639(3) 0.92203(10) 0.54034(12) 0.0350(4) Uani 1 1 d . . .
H111 H 0.1743 0.9019 0.5927 0.042 Uiso 1 1 calc R . .
H112 H 0.0926 0.9568 0.5434 0.042 Uiso 1 1 calc R . .
C12 C 0.3376(3) 0.94121(9) 0.52431(12) 0.0314(4) Uani 1 1 d . . .
H121 H 0.3917 0.9644 0.5703 0.038 Uiso 1 1 calc R . .
H122 H 0.3258 0.9664 0.4763 0.038 Uiso 1 1 calc R . .
C13 C 0.4491(2) 0.88935(8) 0.51136(11) 0.0269(3) Uani 1 1 d . . .
H131 H 0.4707 0.8658 0.5609 0.032 Uiso 1 1 calc R . .
H132 H 0.5581 0.9032 0.4978 0.032 Uiso 1 1 calc R . .
C14 C 0.5515(3) 0.75764(9) 0.53772(10) 0.0304(4) Uani 1 1 d . . .
H141 H 0.5494 0.7167 0.5535 0.036(4) Uiso 1 1 calc R . .
H142 H 0.4527 0.7775 0.5525 0.036(4) Uiso 1 1 calc R . .
H143 H 0.6533 0.7761 0.5652 0.036(4) Uiso 1 1 calc R . .
C18 C 0.24032(19) 0.81137(7) 0.26395(9) 0.0171(3) Uani 1 1 d . . .
C19 C 0.1489(2) 0.75937(8) 0.25650(10) 0.0212(3) Uani 1 1 d . . .
H19 H 0.2023 0.7237 0.2731 0.025 Uiso 1 1 calc R . .
C20 C -0.0198(2) 0.75995(8) 0.22485(10) 0.0241(3) Uani 1 1 d . . .
H20 H -0.0824 0.7248 0.2207 0.029 Uiso 1 1 calc R . .
C21 C -0.0967(2) 0.81211(9) 0.19930(11) 0.0262(3) Uani 1 1 d . . .
H21 H -0.2115 0.8124 0.1766 0.031 Uiso 1 1 calc R . .
C22 C -0.0071(2) 0.86360(8) 0.20672(11) 0.0271(3) Uani 1 1 d . . .
H22 H -0.0606 0.8991 0.1892 0.033 Uiso 1 1 calc R . .
C23 C 0.1612(2) 0.86360(7) 0.23970(10) 0.0225(3) Uani 1 1 d . . .
H23 H 0.2220 0.8991 0.2457 0.027 Uiso 1 1 calc R . .
C24 C 0.55656(19) 0.87364(6) 0.28218(9) 0.0172(3) Uani 1 1 d . . .
C25 C 0.6703(2) 0.90240(8) 0.33880(10) 0.0230(3) Uani 1 1 d . . .
H25 H 0.6981 0.8867 0.3911 0.028 Uiso 1 1 calc R . .
C26 C 0.7431(2) 0.95418(8) 0.31836(12) 0.0289(4) Uani 1 1 d . . .
H26 H 0.8196 0.9740 0.3571 0.035 Uiso 1 1 calc R . .
C27 C 0.7049(2) 0.97706(8) 0.24211(13) 0.0298(4) Uani 1 1 d . . .
H27 H 0.7524 1.0131 0.2292 0.036 Uiso 1 1 calc R . .
C28 C 0.5970(2) 0.94726(8) 0.18453(12) 0.0286(4) Uani 1 1 d . . .
H28 H 0.5733 0.9623 0.1317 0.034 Uiso 1 1 calc R . .
C29 C 0.5236(2) 0.89549(7) 0.20398(10) 0.0224(3) Uani 1 1 d . . .
H29 H 0.4511 0.8749 0.1643 0.027 Uiso 1 1 calc R . .
Cl3 Cl 0.10298(7) 0.59822(2) 0.24616(3) 0.03694(11) Uani 1 1 d . . .
Cl4 Cl 0.34210(8) 0.52214(3) 0.33972(4) 0.04498(13) Uani 1 1 d . . .
Cl5 Cl 0.30529(9) 0.51925(3) 0.16718(4) 0.05023(15) Uani 1 1 d . . .
C15 C 0.2996(3) 0.56424(9) 0.25156(13) 0.0324(4) Uani 1 1 d . . .
D1 H 0.377(3) 0.5927(11) 0.2490(14) 0.036(7) Uiso 1 1 d . . .

loop_
_atom_site_aniso_label
_atom_site_aniso_U_11
_atom_site_aniso_U_22
_atom_site_aniso_U_33
_atom_site_aniso_U_23
_atom_site_aniso_U_13
_atom_site_aniso_U_12
Pd 0.01641(5) 0.01331(5) 0.01720(5) -0.00038(4) 0.00021(4) 0.00018(4)
Cl1 0.02535(18) 0.01640(16) 0.02644(18) -0.00267(13) 0.00230(14) 0.00306(13)
Cl2 0.02394(18) 0.02708(18) 0.01773(16) -0.00111(13) -0.00027(13) 0.00248(14)
P 0.01631(16) 0.01391(15) 0.01538(16) 0.00013(12) 0.00024(12) 0.00024(12)
N1 0.0225(6) 0.0189(6) 0.0175(6) 0.0030(5) 0.0002(5) 0.0024(5)
N2 0.0238(6) 0.0177(6) 0.0153(5) -0.0002(4) 0.0014(5) 0.0036(5)
C1 0.0239(7) 0.0205(7) 0.0175(6) 0.0022(5) -0.0009(5) 0.0002(6)
C2 0.0254(7) 0.0172(7) 0.0196(7) 0.0022(5) -0.0039(6) 0.0015(6)
C3 0.0226(7) 0.0200(7) 0.0300(8) 0.0015(6) -0.0030(6) -0.0004(6)
C4 0.0269(8) 0.0293(9) 0.0299(9) -0.0006(7) -0.0054(7) 0.0069(7)
C5 0.0426(11) 0.0219(8) 0.0323(9) 0.0023(7) 0.0003(8) 0.0107(8)
C6 0.0428(11) 0.0193(8) 0.0286(9) 0.0066(6) -0.0005(8) 0.0035(7)
C7 0.0306(8) 0.0188(7) 0.0249(8) 0.0043(6) -0.0012(6) -0.0028(6)
C8 0.0216(7) 0.0206(7) 0.0188(7) -0.0025(5) 0.0019(5) 0.0014(6)
C9 0.0258(8) 0.0307(9) 0.0244(8) -0.0022(6) 0.0061(6) -0.0028(7)
C10 0.0251(9) 0.0488(12) 0.0294(9) -0.0080(8) 0.0057(7) 0.0043(8)
C11 0.0334(10) 0.0446(12) 0.0275(9) -0.0092(8) 0.0056(7) 0.0104(9)
C12 0.0387(10) 0.0290(9) 0.0264(8) -0.0079(7) 0.0039(7) 0.0046(8)
C13 0.0268(8) 0.0299(9) 0.0236(8) -0.0085(6) 0.0016(6) 0.0012(7)
C14 0.0400(10) 0.0334(9) 0.0174(7) 0.0040(6) 0.0028(7) 0.0108(8)
C18 0.0161(6) 0.0189(6) 0.0161(6) -0.0009(5) 0.0014(5) 0.0000(5)
C19 0.0203(7) 0.0213(7) 0.0219(7) 0.0014(5) 0.0027(5) -0.0023(6)
C20 0.0187(7) 0.0306(8) 0.0236(7) -0.0033(6) 0.0053(6) -0.0059(6)
C21 0.0168(7) 0.0370(10) 0.0250(8) -0.0051(7) 0.0040(6) 0.0017(6)
C22 0.0202(7) 0.0291(9) 0.0312(9) -0.0025(7) 0.0008(6) 0.0069(6)
C23 0.0208(7) 0.0198(7) 0.0262(8) -0.0020(6) 0.0010(6) 0.0035(6)
C24 0.0174(6) 0.0138(6) 0.0203(6) -0.0007(5) 0.0024(5) 0.0001(5)
C25 0.0200(7) 0.0237(8) 0.0251(8) -0.0071(6) 0.0023(6) -0.0035(6)
C26 0.0237(8) 0.0236(8) 0.0402(10) -0.0125(7) 0.0073(7) -0.0076(6)
C27 0.0263(8) 0.0161(7) 0.0484(11) -0.0002(7) 0.0103(8) -0.0020(6)
C28 0.0280(8) 0.0201(8) 0.0378(10) 0.0087(7) 0.0049(7) -0.0006(6)
C29 0.0236(7) 0.0180(7) 0.0247(7) 0.0037(6) 0.0001(6) -0.0016(6)
Cl3 0.0349(2) 0.0278(2) 0.0497(3) -0.00237(19) 0.0112(2) 0.00262(18)
Cl4 0.0439(3) 0.0404(3) 0.0471(3) 0.0017(2) -0.0061(2) -0.0045(2)
Cl5 0.0523(3) 0.0513(3) 0.0485(3) -0.0171(3) 0.0120(3) 0.0080(3)
C15 0.0287(9) 0.0289(9) 0.0400(10) -0.0057(8) 0.0059(8) -0.0058(7)

loop_
_atom_type_symbol
_atom_type_description
_atom_type_scat_dispersion_real
_atom_type_scat_dispersion_imag
_atom_type_scat_source
C C 0.0033 0.0016 'International Tables Vol C Tables 4.2.6.8 and 6.1.1.4'
H H 0.0000 0.0000 'International Tables Vol C Tables 4.2.6.8 and 6.1.1.4'
D D 0.0000 0.0000 'International Tables Vol C Tables 4.2.6.8 and 6.1.1.4'
N N 0.0061 0.0033 'International Tables Vol C Tables 4.2.6.8 and 6.1.1.4'
P P 0.1023 0.0942 'International Tables Vol C Tables 4.2.6.8 and 6.1.1.4'
Cl Cl 0.1484 0.1585 'International Tables Vol C Tables 4.2.6.8 and 6.1.1.4'
Pd Pd -0.9988 1.0072 'International Tables Vol C Tables 4.2.6.8 and 6.1.1.4'

loop_
_exptl_crystal_face_index_h
_exptl_crystal_face_index_k
_exptl_crystal_face_index_l
_exptl_crystal_face_perp_dist
0.00 0.00 1.00 0.1000
0.00 0.00 -1.00 0.1000
0.00 -1.00 0.00 0.0600
0.00 1.00 0.00 0.0600
-1.00 -1.00 -1.00 0.1250
1.00 0.00 -1.00 0.1250

loop_
_geom_angle_atom_site_label_1
_geom_angle_atom_site_label_2
_geom_angle_atom_site_label_3
_geom_angle
_geom_angle_site_symmetry_1
_geom_angle_site_symmetry_3
_geom_angle_publ_flag
N1 Pd P 81.90(4) . . ?
N1 Pd Cl2 169.13(4) . . ?
P Pd Cl2 87.251(16) . . ?
N1 Pd Cl1 102.54(4) . . ?
P Pd Cl1 173.927(15) . . ?
Cl2 Pd Cl1 88.241(15) . . ?
N2 P C24 106.41(7) . . ?
N2 P C18 106.43(7) . . ?
C24 P C18 107.13(7) . . ?
N2 P Pd 103.28(5) . . ?
C24 P Pd 118.27(5) . . ?
C18 P Pd 114.36(5) . . ?
C1 N1 C2 118.38(14) . . ?
C1 N1 Pd 119.16(11) . . ?
C2 N1 Pd 122.47(10) . . ?
C1 N2 C8 127.32(13) . . ?
C1 N2 P 115.42(11) . . ?
C8 N2 P 116.99(10) . . ?
N1 C1 N2 118.96(14) . . ?
N1 C1 C14 123.05(15) . . ?
N2 C1 C14 117.99(15) . . ?
N1 C2 C7 110.85(13) . . ?
N1 C2 C3 109.70(13) . . ?
C7 C2 C3 113.76(14) . . ?
N1 C2 H2 107.4 . . ?
C7 C2 H2 107.4 . . ?
C3 C2 H2 107.4 . . ?
C2 C3 C4 110.69(15) . . ?
C2 C3 H31 109.5 . . ?
C4 C3 H31 109.5 . . ?
C2 C3 H32 109.5 . . ?
C4 C3 H32 109.5 . . ?
H31 C3 H32 108.1 . . ?
C5 C4 C3 110.27(15) . . ?
C5 C4 H41 109.6 . . ?
C3 C4 H41 109.6 . . ?
C5 C4 H42 109.6 . . ?
C3 C4 H42 109.6 . . ?
H41 C4 H42 108.1 . . ?
C6 C5 C4 111.28(16) . . ?
C6 C5 H51 109.4 . . ?
C4 C5 H51 109.4 . . ?
C6 C5 H52 109.4 . . ?
C4 C5 H52 109.4 . . ?
H51 C5 H52 108.0 . . ?
C5 C6 C7 111.33(15) . . ?
C5 C6 H61 109.4 . . ?
C7 C6 H61 109.4 . . ?
C5 C6 H62 109.4 . . ?
C7 C6 H62 109.4 . . ?
H61 C6 H62 108.0 . . ?
C2 C7 C6 111.29(15) . . ?
C2 C7 H71 109.4 . . ?
C6 C7 H71 109.4 . . ?
C2 C7 H72 109.4 . . ?
C6 C7 H72 109.4 . . ?
H71 C7 H72 108.0 . . ?
N2 C8 C9 113.71(14) . . ?
N2 C8 C13 116.71(13) . . ?
C9 C8 C13 111.53(14) . . ?
N2 C8 H8 104.5 . . ?
C9 C8 H8 104.5 . . ?
C13 C8 H8 104.5 . . ?
C8 C9 C10 108.90(16) . . ?
C8 C9 H91 109.9 . . ?
C10 C9 H91 109.9 . . ?
C8 C9 H92 109.9 . . ?
C10 C9 H92 109.9 . . ?
H91 C9 H92 108.3 . . ?
C11 C10 C9 111.92(16) . . ?
C11 C10 H101 109.2 . . ?
C9 C10 H101 109.2 . . ?
C11 C10 H102 109.2 . . ?
C9 C10 H102 109.2 . . ?
H101 C10 H102 107.9 . . ?
C10 C11 C12 112.05(16) . . ?
C10 C11 H111 109.2 . . ?
C12 C11 H111 109.2 . . ?
C10 C11 H112 109.2 . . ?
C12 C11 H112 109.2 . . ?
H111 C11 H112 107.9 . . ?
C11 C12 C13 111.87(17) . . ?
C11 C12 H121 109.2 . . ?
C13 C12 H121 109.2 . . ?
C11 C12 H122 109.2 . . ?
C13 C12 H122 109.2 . . ?
H121 C12 H122 107.9 . . ?
C12 C13 C8 108.53(15) . . ?
C12 C13 H131 110.0 . . ?
C8 C13 H131 110.0 . . ?
C12 C13 H132 110.0 . . ?
C8 C13 H132 110.0 . . ?
H131 C13 H132 108.4 . . ?
C1 C14 H141 109.5 . . ?
C1 C14 H142 109.5 . . ?
H141 C14 H142 109.5 . . ?
C1 C14 H143 109.5 . . ?
H141 C14 H143 109.5 . . ?
H142 C14 H143 109.5 . . ?
C23 C18 C19 119.74(15) . . ?
C23 C18 P 123.02(12) . . ?
C19 C18 P 117.23(12) . . ?
C20 C19 C18 120.01(16) . . ?
C20 C19 H19 120.0 . . ?
C18 C19 H19 120.0 . . ?
C19 C20 C21 119.80(16) . . ?
C19 C20 H20 120.1 . . ?
C21 C20 H20 120.1 . . ?
C22 C21 C20 120.40(16) . . ?
C22 C21 H21 119.8 . . ?
C20 C21 H21 119.8 . . ?
C21 C22 C23 120.21(17) . . ?
C21 C22 H22 119.9 . . ?
C23 C22 H22 119.9 . . ?
C22 C23 C18 119.81(16) . . ?
C22 C23 H23 120.1 . . ?
C18 C23 H23 120.1 . . ?
C25 C24 C29 119.61(15) . . ?
C25 C24 P 120.92(12) . . ?
C29 C24 P 119.41(12) . . ?
C26 C25 C24 119.67(17) . . ?
C26 C25 H25 120.2 . . ?
C24 C25 H25 120.2 . . ?
C27 C26 C25 120.64(17) . . ?
C27 C26 H26 119.7 . . ?
C25 C26 H26 119.7 . . ?
C26 C27 C28 119.84(16) . . ?
C26 C27 H27 120.1 . . ?
C28 C27 H27 120.1 . . ?
C29 C28 C27 120.17(17) . . ?
C29 C28 H28 119.9 . . ?
C27 C28 H28 119.9 . . ?
C28 C29 C24 119.95(16) . . ?
C28 C29 H29 120.0 . . ?
C24 C29 H29 120.0 . . ?
Cl3 C15 Cl5 110.16(12) . . ?
Cl3 C15 Cl4 110.66(12) . . ?
Cl5 C15 Cl4 109.53(12) . . ?
Cl3 C15 D1 107.2(16) . . ?
Cl5 C15 D1 106.7(16) . . ?
Cl4 C15 D1 112.5(16) . . ?

loop_
_geom_bond_atom_site_label_1
_geom_bond_atom_site_label_2
_geom_bond_distance
_geom_bond_site_symmetry_2
_geom_bond_publ_flag
Pd N1 2.0727(14) . ?
Pd P 2.1644(4) . ?
Pd Cl2 2.3212(4) . ?
Pd Cl1 2.3913(4) . ?
P N2 1.7115(14) . ?
P C24 1.8009(16) . ?
P C18 1.8046(16) . ?
N1 C1 1.301(2) . ?
N1 C2 1.487(2) . ?
N2 C1 1.383(2) . ?
N2 C8 1.498(2) . ?
C1 C14 1.502(2) . ?
C2 C7 1.527(2) . ?
C2 C3 1.528(3) . ?
C2 H2 1.0000 . ?
C3 C4 1.530(2) . ?
C3 H31 0.9900 . ?
C3 H32 0.9900 . ?
C4 C5 1.526(3) . ?
C4 H41 0.9900 . ?
C4 H42 0.9900 . ?
C5 C6 1.524(3) . ?
C5 H51 0.9900 . ?
C5 H52 0.9900 . ?
C6 C7 1.535(2) . ?
C6 H61 0.9900 . ?
C6 H62 0.9900 . ?
C7 H71 0.9900 . ?
C7 H72 0.9900 . ?
C8 C9 1.529(2) . ?
C8 C13 1.534(2) . ?
C8 H8 1.0000 . ?
C9 C10 1.529(3) . ?
C9 H91 0.9900 . ?
C9 H92 0.9900 . ?
C10 C11 1.523(3) . ?
C10 H101 0.9900 . ?
C10 H102 0.9900 . ?
C11 C12 1.527(3) . ?
C11 H111 0.9900 . ?
C11 H112 0.9900 . ?
C12 C13 1.527(3) . ?
C12 H121 0.9900 . ?
C12 H122 0.9900 . ?
C13 H131 0.9900 . ?
C13 H132 0.9900 . ?
C14 H141 0.9800 . ?
C14 H142 0.9800 . ?
C14 H143 0.9800 . ?
C18 C23 1.394(2) . ?
C18 C19 1.400(2) . ?
C19 C20 1.388(2) . ?
C19 H19 0.9500 . ?
C20 C21 1.390(3) . ?
C20 H20 0.9500 . ?
C21 C22 1.383(3) . ?
C21 H21 0.9500 . ?
C22 C23 1.391(2) . ?
C22 H22 0.9500 . ?
C23 H23 0.9500 . ?
C24 C25 1.394(2) . ?
C24 C29 1.402(2) . ?
C25 C26 1.392(3) . ?
C25 H25 0.9500 . ?
C26 C27 1.384(3) . ?
C26 H26 0.9500 . ?
C27 C28 1.389(3) . ?
C27 H27 0.9500 . ?
C28 C29 1.389(2) . ?
C28 H28 0.9500 . ?
C29 H29 0.9500 . ?
Cl3 C15 1.757(2) . ?
Cl4 C15 1.767(2) . ?
Cl5 C15 1.766(2) . ?
C15 D1 0.91(3) . ?

loop_
_geom_hbond_atom_site_label_D
_geom_hbond_atom_site_label_H
_geom_hbond_atom_site_label_A
_geom_hbond_distance_DH
_geom_hbond_distance_HA
_geom_hbond_distance_DA
_geom_hbond_angle_DHA
_geom_hbond_site_symmetry_A
C15 D1 Cl1 0.91(3) 2.66(3) 3.503(2) 154(2) .

loop_
_geom_torsion_atom_site_label_1
_geom_torsion_atom_site_label_2
_geom_torsion_atom_site_label_3
_geom_torsion_atom_site_label_4
_geom_torsion
_geom_torsion_site_symmetry_1
_geom_torsion_site_symmetry_2
_geom_torsion_site_symmetry_3
_geom_torsion_site_symmetry_4
_geom_torsion_publ_flag
N1 Pd P N2 -7.91(7) . . . . ?
Cl2 Pd P N2 171.46(5) . . . . ?
N1 Pd P C24 109.25(7) . . . . ?
Cl2 Pd P C24 -71.38(6) . . . . ?
N1 Pd P C18 -123.11(7) . . . . ?
Cl2 Pd P C18 56.25(6) . . . . ?
P Pd N1 C1 11.17(12) . . . . ?
Cl1 Pd N1 C1 -164.61(12) . . . . ?
P Pd N1 C2 -168.93(12) . . . . ?
Cl1 Pd N1 C2 15.29(13) . . . . ?
C24 P N2 C1 -119.29(12) . . . . ?
C18 P N2 C1 126.70(12) . . . . ?
Pd P N2 C1 5.94(13) . . . . ?
C24 P N2 C8 66.25(13) . . . . ?
C18 P N2 C8 -47.76(13) . . . . ?
Pd P N2 C8 -168.52(10) . . . . ?
C2 N1 C1 N2 169.60(14) . . . . ?
Pd N1 C1 N2 -10.5(2) . . . . ?
C2 N1 C1 C14 -11.2(3) . . . . ?
Pd N1 C1 C14 168.68(14) . . . . ?
C8 N2 C1 N1 176.00(15) . . . . ?
P N2 C1 N1 2.2(2) . . . . ?
C8 N2 C1 C14 -3.2(3) . . . . ?
P N2 C1 C14 -177.00(14) . . . . ?
C1 N1 C2 C7 107.36(17) . . . . ?
Pd N1 C2 C7 -72.54(17) . . . . ?
C1 N1 C2 C3 -126.18(16) . . . . ?
Pd N1 C2 C3 53.92(17) . . . . ?
N1 C2 C3 C4 -177.94(14) . . . . ?
C7 C2 C3 C4 -53.15(19) . . . . ?
C2 C3 C4 C5 56.0(2) . . . . ?
C3 C4 C5 C6 -58.8(2) . . . . ?
C4 C5 C6 C7 57.0(2) . . . . ?
N1 C2 C7 C6 175.23(15) . . . . ?
C3 C2 C7 C6 51.1(2) . . . . ?
C5 C6 C7 C2 -52.2(2) . . . . ?
C1 N2 C8 C9 -74.2(2) . . . . ?
P N2 C8 C9 99.51(15) . . . . ?
C1 N2 C8 C13 57.8(2) . . . . ?
P N2 C8 C13 -128.45(14) . . . . ?
N2 C8 C9 C10 -165.57(14) . . . . ?
C13 C8 C9 C10 59.92(19) . . . . ?
C8 C9 C10 C11 -55.6(2) . . . . ?
C9 C10 C11 C12 53.3(2) . . . . ?
C10 C11 C12 C13 -53.7(2) . . . . ?
C11 C12 C13 C8 56.1(2) . . . . ?
N2 C8 C13 C12 166.79(15) . . . . ?
C9 C8 C13 C12 -60.2(2) . . . . ?
N2 P C18 C23 95.93(14) . . . . ?
C24 P C18 C23 -17.59(15) . . . . ?
Pd P C18 C23 -150.72(12) . . . . ?
N2 P C18 C19 -83.12(13) . . . . ?
C24 P C18 C19 163.36(12) . . . . ?
Pd P C18 C19 30.23(14) . . . . ?
N2 P C24 C25 24.01(15) . . . . ?
C18 P C24 C25 137.54(13) . . . . ?
Pd P C24 C25 -91.48(13) . . . . ?
N2 P C24 C29 -158.79(13) . . . . ?
C18 P C24 C29 -45.26(15) . . . . ?
Pd P C24 C29 85.72(13) . . . . ?
